data_1007070
loop_
_publ_author_name
'Durif, A'
'Joubert, J C'

_publ_section_title 'Etude de deux germanates spinelles.'
_journal_coden_ASTM COREAF
_journal_name_full
;
Comptes Rendus Hebdomadaires des Seances de l'Academie des Sciences
(1884 - 1965)
;
_journal_page_first 2471
_journal_page_last 2473
_journal_volume 255
_journal_year 1962
_chemical_formula_structural 'Ge3 Co Li2 O8'
_chemical_formula_sum 'Co Ge3 Li2 O8'
_chemical_name_systematic 'Trigermanium cobalt dilithium oxide'
_space_group_IT_number 212
_symmetry_cell_setting cubic
_symmetry_Int_Tables_number 212
_symmetry_space_group_name_Hall 'P 4acd 2ab 3'
_symmetry_space_group_name_H-M 'P 43 3 2'
_cell_angle_alpha 90
_cell_angle_beta 90
_cell_angle_gamma 90
_cell_formula_units_Z 4
_cell_length_a 8.204(2)
_cell_length_b 8.204(2)
_cell_length_c 8.204(2)
_cell_volume 552.2
_cod_database_code 1007070

loop_
_symmetry_equiv_pos_as_xyz
x,y,z
1/2+x,1/2-y,-z
-x,1/2+y,1/2-z
1/2-x,-y,1/2+z
z,x,y
-z,1/2+x,1/2-y
1/2-z,-x,1/2+y
1/2+z,1/2-x,-y
y,z,x
1/2+y,1/2-z,-x
-y,1/2+z,1/2-x
1/2-y,-z,1/2+x
1/4-x,1/4-z,1/4-y
3/4+x,3/4-z,1/4+y
1/4-y,1/4-x,1/4-z
3/4+y,3/4-x,1/4+z
1/4-z,1/4-y,1/4-x
3/4+z,3/4-y,1/4+x
3/4-x,1/4+z,3/4+y
1/4+x,3/4+z,3/4-y
3/4-y,1/4+x,3/4+z
1/4+y,3/4+x,3/4-z
3/4-z,1/4+y,3/4+x
1/4+z,3/4+y,3/4-x

loop_
_atom_site_label
_atom_site_type_symbol
_atom_site_symmetry_multiplicity
_atom_site_Wyckoff_symbol
_atom_site_fract_x
_atom_site_fract_y
_atom_site_fract_z
_atom_site_occupancy
_atom_site_attached_hydrogens
_atom_site_calc_flag
Li1 Li1+ 4 b 0.625 0.625 0.625 1. 0 d
Li2 Li1+ 8 c 0. 0. 0. 0.5 0 d
Co1 Co2+ 8 c 0. 0. 0. 0.5 0 d
Ge1 Ge4+ 12 d 0.125 0.375 -0.125 1. 0 d
O1 O2- 24 e 0.125 0.125 0.375 1. 0 d
O2 O2- 8 c 0.375 0.375 0.375 1. 0 d

loop_
_atom_type_symbol
_atom_type_oxidation_number
Li1+ 1.000
Co2+ 2.000
Ge4+ 4.000
O2- -2.000
